data_4020684
loop_
_publ_author_name
'Tadatsugu Yamaguchi'
'Masahiro Irie'

_publ_section_title
;
 Photochromism of
 Bis(2-alkyl-1-benzofuran-3-yl)perfluorocyclopentene Derivatives
;
_journal_name_full 'Journal of Organic Chemistry'
_journal_page_first 10323
_journal_page_last 10328
_journal_paper_doi 10.1021/jo051372z
_journal_volume 70
_journal_year 2005
_chemical_formula_sum 'C29 H26 F6 O2'
_chemical_formula_weight 520.50
_space_group_IT_number 15
_symmetry_cell_setting monoclinic
_symmetry_space_group_name_Hall '-C 2yc'
_symmetry_space_group_name_H-M 'C 1 2/c 1'
_cell_angle_alpha 90.00
_cell_angle_beta 128.971(2)
_cell_angle_gamma 90.00
_cell_formula_units_Z 8
_cell_length_a 18.718(4)
_cell_length_b 26.983(5)
_cell_length_c 13.365(3)
_cell_measurement_temperature 213(2)
_cell_volume 5248.2(18)
_diffrn_ambient_temperature 213(2)
_exptl_crystal_density_diffrn 1.318
_cod_depositor_comments
;
The following automatic conversions were performed:
'_symmetry_cell_setting' value 'Monoclinic' changed to 'monoclinic'
according to '/home/saulius/struct/CIF-dictionaries/cif_core.dic'
dictionary named 'cif_core.dic' version 2.4.1 from 2010-06-29.

Automatic conversion script
Id: cif_fix_enum 1527 2010-12-29 10:47:43Z saulius 
;
_cod_original_sg_symbol_H-M 'C 2/c'
_cod_database_code 4020684

loop_
_symmetry_equiv_pos_as_xyz
'x, y, z'
'-x, y, -z+1/2'
'x+1/2, y+1/2, z'
'-x+1/2, y+1/2, -z+1/2'
'-x, -y, -z'
'x, -y, z-1/2'
'-x+1/2, -y+1/2, -z'
'x+1/2, -y+1/2, z-1/2'

loop_
_atom_site_label
_atom_site_type_symbol
_atom_site_fract_x
_atom_site_fract_y
_atom_site_fract_z
_atom_site_U_iso_or_equiv
_atom_site_adp_type
_atom_site_occupancy
_atom_site_symmetry_multiplicity
_atom_site_calc_flag
_atom_site_refinement_flags
_atom_site_disorder_assembly
_atom_site_disorder_group
O2 O 0.04805(12) 0.21185(6) 0.39495(17) 0.0372(5) Uani 1 1 d . . .
C18 C 0.07356(17) 0.13966(10) 0.5078(2) 0.0329(6) Uani 1 1 d . . .
C23 C 0.07080(17) 0.19146(10) 0.5058(2) 0.0325(6) Uani 1 1 d . . .
F6A F 0.0000 -0.04706(10) 0.2500 0.0924(12) Uani 1 2 d S . .
F6B F -0.1214(3) -0.00830(18) 0.1777(4) 0.0832(14) Uani 0.50 1 d P . .
C22 C 0.08731(18) 0.21930(11) 0.6057(3) 0.0403(7) Uani 1 1 d . . .
H22 H 0.0864 0.2538 0.6036 0.048 Uiso 1 1 calc R . .
C17 C 0.04764(17) 0.12414(10) 0.3853(2) 0.0325(6) Uani 1 1 d . . .
C19 C 0.09330(18) 0.11430(11) 0.6143(2) 0.0397(7) Uani 1 1 d . . .
H19 H 0.0960 0.0799 0.6180 0.048 Uiso 1 1 calc R . .
C20 C 0.10870(19) 0.14173(12) 0.7142(3) 0.0439(7) Uani 1 1 d . . .
H20 H 0.1214 0.1255 0.7852 0.053 Uiso 1 1 calc R . .
C16 C 0.04501(18) 0.17152(10) 0.3188(2) 0.0338(6) Uani 1 1 d . . .
C28 C 0.01973(19) 0.08137(10) 0.3179(3) 0.0348(6) Uani 1 1 d . . .
C21 C 0.10540(19) 0.19310(12) 0.7093(3) 0.0440(7) Uani 1 1 d . . .
H21 H 0.1156 0.2106 0.7772 0.053 Uiso 1 1 calc R . .
F5A F 0.1001(4) 0.0174(3) 0.4797(14) 0.064(2) Uani 0.70(4) 1 d P A 1
F4A F -0.0460(8) 0.0187(4) 0.358(2) 0.082(4) Uani 0.70(4) 1 d P A 1
F5B F 0.1038(14) 0.0117(5) 0.433(2) 0.077(5) Uani 0.30(4) 1 d P . 2
F4B F -0.0226(19) 0.0261(6) 0.413(2) 0.077(4) Uani 0.30(4) 1 d P A 2
C25 C 0.2223(2) 0.17583(13) 0.4585(3) 0.0506(8) Uani 1 1 d . . .
H25A H 0.2263 0.2044 0.5058 0.061 Uiso 1 1 calc R . .
H25B H 0.2274 0.1463 0.5040 0.061 Uiso 1 1 calc R . .
C24 C 0.12944(18) 0.17594(11) 0.3245(3) 0.0392(7) Uani 1 1 d . . .
H24A H 0.1282 0.1487 0.2761 0.047 Uiso 1 1 calc R . .
H24B H 0.1240 0.2064 0.2817 0.047 Uiso 1 1 calc R . .
C29 C 0.0224(2) 0.02971(11) 0.3588(3) 0.0479(8) Uani 1 1 d . . .
C26 C 0.3017(2) 0.17713(15) 0.4547(3) 0.0639(10) Uani 1 1 d . . .
H26A H 0.2895 0.2023 0.3939 0.077 Uiso 1 1 calc R . .
H26B H 0.3573 0.1865 0.5389 0.077 Uiso 1 1 calc R . .
C30 C -0.0325(5) -0.0021(2) 0.2307(7) 0.052(2) Uani 0.50 1 d P . .
C27 C 0.3176(3) 0.12888(19) 0.4173(4) 0.0900(14) Uani 1 1 d . . .
H27A H 0.3306 0.1038 0.4777 0.135 Uiso 1 1 calc R . .
H27B H 0.3687 0.1319 0.4174 0.135 Uiso 1 1 calc R . .
H27C H 0.2636 0.1198 0.3327 0.135 Uiso 1 1 calc R . .
O1 O 0.39496(12) 0.18805(7) 0.17779(18) 0.0423(5) Uani 1 1 d . . .
C8 C 0.31197(17) 0.16701(11) 0.1312(3) 0.0392(7) Uani 1 1 d . . .
C2 C 0.40273(18) 0.10053(11) 0.1764(3) 0.0385(7) Uani 1 1 d . . .
C3 C 0.31159(18) 0.11557(11) 0.1271(3) 0.0391(7) Uani 1 1 d . . .
C7 C 0.23583(19) 0.19440(13) 0.0925(3) 0.0505(8) Uani 1 1 d . . .
H7 H 0.2370 0.2289 0.0956 0.061 Uiso 1 1 calc R . .
C1 C 0.45140(17) 0.14814(10) 0.1855(3) 0.0350(6) Uani 1 1 d . . .
C4 C 0.2318(2) 0.08975(13) 0.0834(3) 0.0501(8) Uani 1 1 d . . .
H4 H 0.2305 0.0553 0.0809 0.060 Uiso 1 1 calc R . .
C5 C 0.1554(2) 0.11628(14) 0.0444(3) 0.0559(9) Uani 1 1 d . . .
H5 H 0.1018 0.0996 0.0147 0.067 Uiso 1 1 calc R . .
C6 C 0.1571(2) 0.16752(14) 0.0486(3) 0.0559(9) Uani 1 1 d . . .
H6 H 0.1045 0.1846 0.0215 0.067 Uiso 1 1 calc R . .
C9 C 0.45168(19) 0.15351(14) 0.0713(3) 0.0505(8) Uani 1 1 d . . .
H9A H 0.4918 0.1283 0.0789 0.061 Uiso 1 1 calc R . .
H9B H 0.4776 0.1855 0.0772 0.061 Uiso 1 1 calc R . .
C13 C 0.4508(2) 0.05790(11) 0.2180(3) 0.0520(8) Uani 1 1 d . . .
F3A F 0.5000 -0.07128(12) 0.2500 0.1361(18) Uani 1 2 d S . .
F3B F 0.5333(4) -0.0283(2) 0.4147(7) 0.115(2) Uani 0.50 1 d P . .
C14 C 0.4195(3) 0.00550(15) 0.2085(6) 0.0855(14) Uani 1 1 d . . .
C10 C 0.3568(2) 0.1490(2) -0.0625(3) 0.0827(14) Uani 1 1 d . . .
H10A H 0.3296 0.1174 -0.0686 0.099 Uiso 1 1 calc R . .
H10B H 0.3170 0.1750 -0.0725 0.099 Uiso 1 1 calc R . .
C11 C 0.3626(3) 0.1528(4) -0.1710(4) 0.190(5) Uani 1 1 d . . .
H11A H 0.3970 0.1242 -0.1631 0.228 Uiso 1 1 calc R . .
H11B H 0.3004 0.1487 -0.2506 0.228 Uiso 1 1 calc R . .
F1A F 0.3539(13) -0.0071(7) 0.081(2) 0.133(7) Uani 0.55(3) 1 d P B 3
F2A F 0.3696(12) 0.0016(3) 0.2578(13) 0.124(4) Uani 0.55(3) 1 d P B 3
F1B F 0.3431(13) -0.0084(7) 0.109(2) 0.098(5) Uani 0.45(3) 1 d P B 4
F2B F 0.4318(14) -0.0091(3) 0.3100(14) 0.108(5) Uani 0.45(3) 1 d P B 4
C15 C 0.5034(8) -0.0252(3) 0.2923(13) 0.087(4) Uani 0.50 1 d P . .
C12 C 0.3933(6) 0.1870(4) -0.1859(6) 0.246(6) Uani 1 1 d . . .
H12A H 0.4442 0.2000 -0.1037 0.370 Uiso 1 1 calc R . .
H12B H 0.3469 0.2121 -0.2335 0.370 Uiso 1 1 calc R . .
H12C H 0.4140 0.1770 -0.2329 0.370 Uiso 1 1 calc R . .

loop_
_atom_site_aniso_label
_atom_site_aniso_U_11
_atom_site_aniso_U_22
_atom_site_aniso_U_33
_atom_site_aniso_U_23
_atom_site_aniso_U_13
_atom_site_aniso_U_12
O2 0.0422(11) 0.0344(11) 0.0336(10) -0.0033(8) 0.0232(9) -0.0020(8)
C18 0.0278(14) 0.0403(16) 0.0310(15) -0.0010(12) 0.0187(12) -0.0014(11)
C23 0.0253(13) 0.0408(16) 0.0295(14) -0.0018(12) 0.0164(12) -0.0022(11)
F6A 0.172(4) 0.0367(17) 0.078(2) 0.000 0.083(2) 0.000
F6B 0.097(4) 0.097(3) 0.063(3) -0.021(2) 0.054(3) -0.053(3)
C22 0.0318(15) 0.0480(17) 0.0383(16) -0.0102(13) 0.0207(13) -0.0046(12)
C17 0.0317(14) 0.0356(15) 0.0331(14) 0.0012(12) 0.0217(12) 0.0015(11)
C19 0.0352(15) 0.0464(17) 0.0344(16) -0.0014(13) 0.0204(13) -0.0056(13)
C20 0.0383(16) 0.062(2) 0.0293(15) -0.0027(13) 0.0204(13) -0.0085(14)
C16 0.0379(15) 0.0313(15) 0.0342(14) -0.0022(11) 0.0236(13) -0.0007(11)
C28 0.0428(16) 0.0321(15) 0.0365(14) 0.0025(12) 0.0283(13) 0.0012(12)
C21 0.0376(16) 0.062(2) 0.0326(15) -0.0135(14) 0.0222(14) -0.0099(14)
F5A 0.078(2) 0.048(2) 0.057(5) 0.019(3) 0.037(3) 0.0170(18)
F4A 0.084(4) 0.069(4) 0.109(8) 0.026(4) 0.069(5) -0.008(3)
F5B 0.100(7) 0.058(5) 0.040(7) 0.010(5) 0.028(6) 0.031(5)
F4B 0.142(12) 0.065(6) 0.050(8) -0.014(6) 0.073(8) -0.039(7)
C25 0.0386(17) 0.069(2) 0.0439(17) -0.0095(15) 0.0259(15) -0.0093(15)
C24 0.0370(16) 0.0456(17) 0.0374(15) 0.0022(13) 0.0245(14) -0.0021(13)
C29 0.068(2) 0.0389(17) 0.0403(17) 0.0038(14) 0.0360(17) -0.0009(16)
C26 0.0410(18) 0.099(3) 0.052(2) 0.0013(19) 0.0294(17) -0.0081(18)
C30 0.080(6) 0.028(3) 0.053(5) 0.001(3) 0.043(6) -0.001(3)
C27 0.060(2) 0.138(4) 0.075(3) 0.003(3) 0.044(2) 0.025(3)
O1 0.0258(10) 0.0393(11) 0.0518(12) -0.0006(9) 0.0196(9) 0.0013(8)
C8 0.0241(14) 0.0549(19) 0.0319(15) -0.0032(13) 0.0144(12) -0.0018(12)
C2 0.0276(15) 0.0447(17) 0.0361(15) -0.0043(13) 0.0166(13) -0.0041(12)
C3 0.0291(15) 0.0505(19) 0.0337(15) -0.0032(13) 0.0178(13) -0.0043(13)
C7 0.0329(17) 0.059(2) 0.0509(18) -0.0011(15) 0.0222(15) 0.0079(14)
C1 0.0257(14) 0.0382(16) 0.0362(15) 0.0009(12) 0.0171(13) 0.0021(11)
C4 0.0346(17) 0.060(2) 0.0477(18) -0.0104(15) 0.0222(15) -0.0127(15)
C5 0.0306(17) 0.082(3) 0.0517(19) -0.0106(17) 0.0242(15) -0.0122(16)
C6 0.0274(16) 0.087(3) 0.0487(19) -0.0032(17) 0.0217(15) 0.0069(16)
C9 0.0304(15) 0.079(2) 0.0363(16) 0.0091(15) 0.0184(14) 0.0023(15)
C13 0.0379(16) 0.0419(19) 0.064(2) -0.0030(15) 0.0266(16) -0.0049(14)
F3A 0.115(3) 0.043(2) 0.226(5) 0.000 0.096(4) 0.000
F3B 0.090(4) 0.087(4) 0.163(6) 0.049(4) 0.078(4) 0.016(3)
C14 0.056(3) 0.047(2) 0.127(4) -0.004(3) 0.045(3) -0.0111(19)
C10 0.0399(19) 0.165(4) 0.0339(18) 0.007(2) 0.0188(16) -0.007(2)
C11 0.060(3) 0.432(14) 0.045(3) 0.048(5) 0.017(2) -0.059(5)
F1A 0.120(10) 0.078(6) 0.145(9) -0.056(6) 0.056(7) -0.053(6)
F2A 0.097(9) 0.078(4) 0.214(9) 0.051(5) 0.106(7) 0.003(4)
F1B 0.066(5) 0.055(5) 0.146(13) -0.008(6) 0.054(7) -0.022(4)
F2B 0.105(12) 0.065(4) 0.171(9) 0.037(4) 0.096(9) 0.005(5)
C15 0.082(6) 0.035(4) 0.170(17) 0.003(5) 0.091(11) -0.004(4)
C12 0.200(8) 0.397(15) 0.056(3) 0.002(5) 0.040(4) -0.190(9)

loop_
_geom_bond_atom_site_label_1
_geom_bond_atom_site_label_2
_geom_bond_distance
_geom_bond_site_symmetry_2
_geom_bond_publ_flag
O2 C23 1.373(3) . ?
O2 C16 1.467(3) . ?
C18 C23 1.398(4) . ?
C18 C19 1.404(4) . ?
C18 C17 1.446(4) . ?
C23 C22 1.387(4) . ?
F6A C30 1.307(6) 2 ?
F6A C30 1.307(6) . ?
F6B C30 1.347(8) . ?
C22 C21 1.394(4) . ?
C17 C28 1.350(4) . ?
C17 C16 1.540(4) . ?
C19 C20 1.389(4) . ?
C20 C21 1.387(4) . ?
C16 C16 1.524(5) 2 ?
C16 C24 1.538(4) . ?
C28 C28 1.469(5) 2 ?
C28 C29 1.487(4) . ?
F5A C29 1.372(11) . ?
F4A C29 1.309(7) . ?
F5B C29 1.281(19) . ?
F5B C30 1.74(3) 2 ?
F4B C29 1.413(16) . ?
C25 C26 1.520(4) . ?
C25 C24 1.521(4) . ?
C29 C30 1.579(8) 2 ?
C29 C30 1.586(8) . ?
C26 C27 1.490(6) . ?
C30 C30 0.979(14) 2 ?
C30 C29 1.579(8) 2 ?
C30 F5B 1.74(3) 2 ?
O1 C8 1.381(3) . ?
O1 C1 1.466(3) . ?
C8 C7 1.385(4) . ?
C8 C3 1.389(4) . ?
C2 C13 1.346(4) . ?
C2 C3 1.448(4) . ?
C2 C1 1.535(4) . ?
C3 C4 1.400(4) . ?
C7 C6 1.397(5) . ?
C1 C1 1.529(5) 2_655 ?
C1 C9 1.536(4) . ?
C4 C5 1.375(4) . ?
C5 C6 1.383(5) . ?
C9 C10 1.540(4) . ?
C13 C13 1.465(6) 2_655 ?
C13 C14 1.505(5) . ?
F3A C15 1.352(8) . ?
F3A C15 1.352(8) 2_655 ?
F3B C15 1.358(12) . ?
F3B F2B 1.58(2) . ?
C14 F1B 1.25(2) . ?
C14 F2B 1.288(9) . ?
C14 F1A 1.38(2) . ?
C14 F2A 1.446(12) . ?
C14 C15 1.481(12) . ?
C14 C15 1.669(10) 2_655 ?
C10 C11 1.523(6) . ?
C11 C12 1.169(9) . ?
F2B C15 1.562(19) . ?
C15 C15 1.06(2) 2_655 ?
C15 C14 1.669(10) 2_655 ?
